data_7010833
loop_
_publ_author_name
'Cara Evans'
'Dominique Luneau'

_publ_section_title
;
 New Schiff base zinc(II) complexes exhibiting second harmonic
 generation
;
_journal_issue 1
_journal_name_full 'J. Chem. Soc., Dalton Trans.'
_journal_page_first 83
_journal_page_last 86
_journal_paper_doi 10.1039/b104360a
_journal_year 2002
_chemical_formula_sum 'C30 H24 Cl4 N2 O2 Zn'
_chemical_formula_weight 651.68
_chemical_name_systematic
; 
? 
;
_space_group_IT_number 5
_symmetry_cell_setting monoclinic
_symmetry_space_group_name_Hall 'C 2y'
_symmetry_space_group_name_H-M 'C 1 2 1'
_atom_sites_solution_hydrogens geom
_atom_sites_solution_primary direct
_atom_sites_solution_secondary difmap
_audit_creation_method SHELXL-97
_cell_angle_alpha 90.00
_cell_angle_beta 118.246(3)
_cell_angle_gamma 90.00
_cell_formula_units_Z 2
_cell_length_a 13.928(2)
_cell_length_b 10.9494(19)
_cell_length_c 10.2078(18)
_cell_measurement_temperature 298(2)
_cell_volume 1371.4(4)
_computing_cell_refinement 'Bruker SMART'
_computing_data_collection 'Bruker SMART'
_computing_data_reduction 'Bruker SHELXTL'
_computing_molecular_graphics 'Bruker SHELXTL'
_computing_publication_material 'Bruker SHELXTL'
_computing_structure_refinement 'SHELXL-97 (Sheldrick, 1997)'
_computing_structure_solution 'SHELXS-97 (Sheldrick, 1990)'
_diffrn_ambient_temperature 298(2)
_diffrn_measured_fraction_theta_full 1.000
_diffrn_measured_fraction_theta_max 1.000
_diffrn_measurement_device_type 'CCD area detector'
_diffrn_measurement_method 'phi and omega scans'
_diffrn_radiation_monochromator graphite
_diffrn_radiation_source 'fine-focus sealed tube'
_diffrn_radiation_type MoK\a
_diffrn_radiation_wavelength 0.71073
_diffrn_reflns_av_R_equivalents 0.0749
_diffrn_reflns_av_sigmaI/netI 0.0626
_diffrn_reflns_limit_h_max 11
_diffrn_reflns_limit_h_min -14
_diffrn_reflns_limit_k_max 11
_diffrn_reflns_limit_k_min -11
_diffrn_reflns_limit_l_max 10
_diffrn_reflns_limit_l_min -10
_diffrn_reflns_number 2905
_diffrn_reflns_theta_full 22.48
_diffrn_reflns_theta_max 22.48
_diffrn_reflns_theta_min 2.26
_exptl_absorpt_coefficient_mu 1.318
_exptl_absorpt_correction_T_max 0.6932
_exptl_absorpt_correction_T_min 0.6932
_exptl_absorpt_correction_type none
_exptl_crystal_density_diffrn 1.578
_exptl_crystal_density_method 'not measured'
_exptl_crystal_F_000 664
_exptl_crystal_size_max 0.30
_exptl_crystal_size_mid 0.30
_exptl_crystal_size_min 0.30
_refine_diff_density_max 2.510
_refine_diff_density_min -1.371
_refine_diff_density_rms 0.177
_refine_ls_abs_structure_details 'Flack H D (1983), Acta Cryst. A39, 876-881'
_refine_ls_abs_structure_Flack 0.02(4)
_refine_ls_extinction_method none
_refine_ls_goodness_of_fit_ref 1.514
_refine_ls_hydrogen_treatment mixed
_refine_ls_matrix_type full
_refine_ls_number_parameters 177
_refine_ls_number_reflns 1686
_refine_ls_number_restraints 1
_refine_ls_restrained_S_all 1.514
_refine_ls_R_factor_all 0.0892
_refine_ls_R_factor_gt 0.0859
_refine_ls_shift/su_max 0.001
_refine_ls_shift/su_mean 0.000
_refine_ls_structure_factor_coef Fsqd
_refine_ls_weighting_details 'calc w==1/[\s^2^(Fo^2^)+(0.1000P)^2^+0.0000P] where P==(Fo^2^+2Fc^2^)/3'
_refine_ls_weighting_scheme calc
_refine_ls_wR_factor_gt 0.1993
_refine_ls_wR_factor_ref 0.2006
_reflns_number_gt 1551
_reflns_number_total 1686
_reflns_threshold_expression >2sigma(I)
_cod_data_source_file b104360a.txt
_cod_data_source_block dl627_3
_cod_depositor_comments
;
The following automatic conversions were performed:
'_symmetry_cell_setting' value 'Monoclinic' changed to 'monoclinic'
according to '/home/saulius/struct/CIF-dictionaries/cif_core.dic'
dictionary named 'cif_core.dic' version 2.4.1 from 2010-06-29.

Automatic conversion script
Id: cif_fix_enum 1527 2010-12-29 10:47:43Z saulius 
;
_cod_original_sg_symbol_H-M C2
_cod_database_code 7010833

loop_
_symmetry_equiv_pos_as_xyz
'x, y, z'
'-x, y, -z'
'x+1/2, y+1/2, z'
'-x+1/2, y+1/2, -z'

loop_
_atom_site_label
_atom_site_type_symbol
_atom_site_fract_x
_atom_site_fract_y
_atom_site_fract_z
_atom_site_U_iso_or_equiv
_atom_site_adp_type
_atom_site_occupancy
_atom_site_symmetry_multiplicity
_atom_site_calc_flag
_atom_site_refinement_flags
_atom_site_disorder_assembly
_atom_site_disorder_group
Zn Zn 0.0000 0.60393(10) 0.0000 0.0409(6) Uani 1 2 d S . .
O1 O -0.1412(6) 0.6778(7) -0.1067(8) 0.0455(18) Uani 1 1 d . . .
N1 N -0.0395(7) 0.5156(8) 0.1405(10) 0.047(2) Uani 1 1 d . . .
Cl1 Cl -0.3315(2) 0.7647(3) -0.3696(3) 0.0568(9) Uani 1 1 d . . .
Cl2 Cl -0.5478(2) 0.4318(4) -0.2196(4) 0.0749(11) Uani 1 1 d . . .
C1 C -0.2305(8) 0.6196(11) -0.1263(10) 0.040(3) Uani 1 1 d . . .
C2 C -0.3324(9) 0.6555(10) -0.2458(12) 0.041(3) Uani 1 1 d . . .
C3 C -0.4290(7) 0.5981(13) -0.2736(11) 0.046(2) Uani 1 1 d . . .
H3A H -0.4942 0.6215 -0.3549 0.055 Uiso 1 1 calc R . .
C4 C -0.4285(8) 0.5068(11) -0.1812(13) 0.049(3) Uani 1 1 d . . .
C5 C -0.3314(8) 0.4743(10) -0.0595(12) 0.050(3) Uani 1 1 d . . .
H5A H -0.3318 0.4150 0.0055 0.060 Uiso 1 1 calc R . .
C6 C -0.2341(8) 0.5272(9) -0.0317(11) 0.037(2) Uani 1 1 d . . .
C7 C -0.1387(9) 0.4898(10) 0.1019(12) 0.044(3) Uani 1 1 d . . .
H7A H -0.1509 0.4412 0.1673 0.053 Uiso 1 1 calc R . .
C8 C 0.0429(8) 0.4750(10) 0.2961(10) 0.042(3) Uani 1 1 d . . .
H8A H 0.0050 0.4241 0.3361 0.050 Uiso 1 1 calc R . .
C9 C 0.0865(10) 0.5875(13) 0.3942(12) 0.058(3) Uani 1 1 d . . .
H9A H 0.0269 0.6320 0.3938 0.087 Uiso 1 1 calc R . .
H9B H 0.1239 0.6387 0.3567 0.087 Uiso 1 1 calc R . .
H9C H 0.1360 0.5629 0.4940 0.087 Uiso 1 1 calc R . .
C10 C 0.1298(9) 0.3978(9) 0.2868(12) 0.043(3) Uani 1 1 d . . .
C11 C 0.0957(11) 0.3007(11) 0.1913(15) 0.067(4) Uani 1 1 d . . .
H11A H 0.0216 0.2838 0.1373 0.081 Uiso 1 1 calc R . .
C12 C 0.1702(12) 0.2266(12) 0.1735(16) 0.069(4) Uani 1 1 d . . .
H12A H 0.1456 0.1633 0.1045 0.083 Uiso 1 1 calc R . .
C13 C 0.2815(12) 0.2474(14) 0.2592(16) 0.072(4) Uani 1 1 d . . .
H13A H 0.3319 0.1984 0.2487 0.086 Uiso 1 1 calc R . .
C14 C 0.3150(10) 0.3413(12) 0.3591(14) 0.061(3) Uani 1 1 d . . .
H14A H 0.3892 0.3548 0.4189 0.073 Uiso 1 1 calc R . .
C15 C 0.2392(9) 0.4184(10) 0.3736(13) 0.049(3) Uani 1 1 d . . .
H15A H 0.2634 0.4825 0.4414 0.059 Uiso 1 1 calc R . .

loop_
_atom_site_aniso_label
_atom_site_aniso_U_11
_atom_site_aniso_U_22
_atom_site_aniso_U_33
_atom_site_aniso_U_23
_atom_site_aniso_U_13
_atom_site_aniso_U_12
Zn 0.0176(9) 0.0479(10) 0.0358(9) 0.000 -0.0048(6) 0.000
O1 0.020(4) 0.049(4) 0.045(4) 0.011(4) -0.002(3) -0.002(3)
N1 0.016(5) 0.049(6) 0.043(5) -0.018(4) -0.012(4) -0.002(4)
Cl1 0.0383(17) 0.0584(19) 0.0463(17) 0.0152(15) -0.0025(13) 0.0116(14)
Cl2 0.0268(18) 0.098(3) 0.073(2) -0.009(2) 0.0013(16) -0.0231(17)
C1 0.022(5) 0.054(7) 0.033(5) -0.007(6) 0.004(4) 0.000(5)
C2 0.025(6) 0.047(6) 0.039(6) 0.000(5) 0.004(5) 0.003(5)
C3 0.022(5) 0.055(6) 0.040(5) 0.004(7) -0.003(4) 0.009(6)
C4 0.011(5) 0.069(7) 0.047(6) -0.005(6) -0.003(5) -0.006(5)
C5 0.032(7) 0.048(7) 0.046(6) -0.004(6) 0.000(5) -0.003(5)
C6 0.030(6) 0.036(6) 0.035(6) -0.007(5) 0.008(5) 0.000(5)
C7 0.039(7) 0.043(6) 0.030(5) 0.000(5) 0.000(5) 0.000(5)
C8 0.029(6) 0.051(7) 0.023(5) 0.015(5) -0.006(4) 0.012(5)
C9 0.052(7) 0.068(9) 0.041(6) -0.005(7) 0.010(5) 0.012(7)
C10 0.033(7) 0.037(6) 0.038(6) 0.009(5) 0.000(5) 0.000(5)
C11 0.044(8) 0.046(7) 0.059(9) -0.008(6) -0.018(7) 0.001(6)
C12 0.073(10) 0.046(8) 0.071(9) -0.006(7) 0.019(8) 0.011(7)
C13 0.068(10) 0.063(9) 0.069(9) 0.014(8) 0.019(8) 0.024(7)
C14 0.033(7) 0.063(9) 0.058(8) 0.019(7) -0.002(6) 0.019(6)
C15 0.029(6) 0.047(7) 0.047(7) 0.004(5) -0.001(5) 0.003(5)

loop_
_atom_type_symbol
_atom_type_description
_atom_type_scat_dispersion_real
_atom_type_scat_dispersion_imag
_atom_type_scat_source
C C 0.0033 0.0016 'International Tables Vol C Tables 4.2.6.8 and 6.1.1.4'
H H 0.0000 0.0000 'International Tables Vol C Tables 4.2.6.8 and 6.1.1.4'
N N 0.0061 0.0033 'International Tables Vol C Tables 4.2.6.8 and 6.1.1.4'
O O 0.0106 0.0060 'International Tables Vol C Tables 4.2.6.8 and 6.1.1.4'
Cl Cl 0.1484 0.1585 'International Tables Vol C Tables 4.2.6.8 and 6.1.1.4'
Zn Zn 0.2839 1.4301 'International Tables Vol C Tables 4.2.6.8 and 6.1.1.4'

loop_
_geom_angle_atom_site_label_1
_geom_angle_atom_site_label_2
_geom_angle_atom_site_label_3
_geom_angle
_geom_angle_site_symmetry_1
_geom_angle_site_symmetry_3
_geom_angle_publ_flag
O1 Zn O1 130.1(4) 2 . ?
O1 Zn N1 93.1(3) 2 2 ?
O1 Zn N1 110.5(3) . 2 ?
O1 Zn N1 110.5(3) 2 . ?
O1 Zn N1 93.1(3) . . ?
N1 Zn N1 122.5(5) 2 . ?
C1 O1 Zn 121.3(6) . . ?
C7 N1 C8 115.4(10) . . ?
C7 N1 Zn 120.5(8) . . ?
C8 N1 Zn 124.0(7) . . ?
O1 C1 C6 125.0(8) . . ?
O1 C1 C2 118.8(9) . . ?
C6 C1 C2 116.1(9) . . ?
C3 C2 C1 121.9(10) . . ?
C3 C2 Cl1 120.0(8) . . ?
C1 C2 Cl1 117.8(8) . . ?
C4 C3 C2 120.0(9) . . ?
C3 C4 C5 119.4(10) . . ?
C3 C4 Cl2 120.0(8) . . ?
C5 C4 Cl2 120.6(10) . . ?
C6 C5 C4 121.8(11) . . ?
C5 C6 C1 120.7(10) . . ?
C5 C6 C7 116.9(10) . . ?
C1 C6 C7 122.3(9) . . ?
N1 C7 C6 127.4(10) . . ?
C10 C8 N1 109.2(9) . . ?
C10 C8 C9 114.3(9) . . ?
N1 C8 C9 108.6(9) . . ?
C11 C10 C15 119.5(12) . . ?
C11 C10 C8 117.4(10) . . ?
C15 C10 C8 123.0(10) . . ?
C10 C11 C12 121.1(12) . . ?
C13 C12 C11 119.9(13) . . ?
C14 C13 C12 118.6(13) . . ?
C13 C14 C15 121.3(12) . . ?
C10 C15 C14 119.4(12) . . ?

loop_
_geom_bond_atom_site_label_1
_geom_bond_atom_site_label_2
_geom_bond_distance
_geom_bond_site_symmetry_2
_geom_bond_publ_flag
Zn O1 1.918(7) 2 ?
Zn O1 1.918(7) . ?
Zn N1 2.010(10) 2 ?
Zn N1 2.010(10) . ?
O1 C1 1.326(12) . ?
N1 C7 1.277(14) . ?
N1 C8 1.520(13) . ?
Cl1 C2 1.744(11) . ?
Cl2 C4 1.724(11) . ?
C1 C6 1.415(15) . ?
C1 C2 1.420(15) . ?
C2 C3 1.388(16) . ?
C3 C4 1.372(17) . ?
C4 C5 1.382(16) . ?
C5 C6 1.374(15) . ?
C6 C7 1.441(15) . ?
C8 C10 1.515(15) . ?
C8 C9 1.521(17) . ?
C10 C11 1.366(17) . ?
C10 C15 1.372(15) . ?
C11 C12 1.396(19) . ?
C12 C13 1.39(2) . ?
C13 C14 1.37(2) . ?
C14 C15 1.412(16) . ?
